data_2231567
loop_
_publ_author_name
'Haque, Rosenani A.'
'Salman, Abbas Washeel'
'Hemamalini, Madhukar'
'Fun, Hoong-Kun'

_publ_section_title
;
 Bis(1-benzyl-3-methylimidazolium-\k<i>C</i>^2^)mercury(II)
 bis(hexafluoridophosphate)
;
_journal_coeditor_code IS2765
_journal_issue 9
_journal_name_full 'Acta Crystallographica Section E'
_journal_page_first m1242
_journal_page_last m1243
_journal_paper_doi 10.1107/S1600536811032235
_journal_volume 67
_journal_year 2011
_chemical_formula_iupac '[Hg (C11 H12 N2)2] (P F6)2'
_chemical_formula_moiety 'C22 H24 F12 Hg N4 P2 2+, 2(F6 P -)'
_chemical_formula_sum 'C22 H24 F12 Hg N4 P2'
_chemical_formula_weight 834.98
_chemical_name_systematic
;
Bis(1-benzyl-3-methylimidazolium-\k<i>C</i>^2^)mercury(II)
bis(hexafluoridophosphate)
;
_space_group_IT_number 14
_symmetry_cell_setting monoclinic
_symmetry_space_group_name_Hall '-P 2ybc'
_symmetry_space_group_name_H-M 'P 1 21/c 1'
_atom_sites_solution_hydrogens geom
_atom_sites_solution_primary direct
_atom_sites_solution_secondary difmap
_audit_creation_method SHELXL-97
_cell_angle_alpha 90.00
_cell_angle_beta 102.275(2)
_cell_angle_gamma 90.00
_cell_formula_units_Z 6
_cell_length_a 15.1260(17)
_cell_length_b 10.3044(11)
_cell_length_c 26.398(3)
_cell_measurement_reflns_used 9967
_cell_measurement_temperature 100.00(10)
_cell_measurement_theta_max 29.89
_cell_measurement_theta_min 2.76
_cell_volume 4020.4(8)
_computing_cell_refinement 'SAINT (Bruker, 2009)'
_computing_data_collection 'APEX2 (Bruker, 2009)'
_computing_data_reduction 'SAINT (Bruker, 2009)'
_computing_molecular_graphics 'SHELXTL (Sheldrick, 2008)'
_computing_publication_material 'SHELXTL (Sheldrick, 2008) and PLATON (Spek, 2009)'
_computing_structure_refinement 'SHELXTL (Sheldrick, 2008)'
_computing_structure_solution 'SHELXTL (Sheldrick, 2008)'
_diffrn_ambient_temperature 100.00(10)
_diffrn_measured_fraction_theta_full 0.998
_diffrn_measured_fraction_theta_max 0.998
_diffrn_measurement_device_type
;
Bruker APEXII DUO CCD area-detector
;
_diffrn_measurement_method '\f and \w'
_diffrn_radiation_monochromator graphite
_diffrn_radiation_source 'fine-focus sealed tube'
_diffrn_radiation_type MoK\a
_diffrn_radiation_wavelength 0.71073
_diffrn_reflns_av_R_equivalents 0.0464
_diffrn_reflns_av_sigmaI/netI 0.0456
_diffrn_reflns_limit_h_max 17
_diffrn_reflns_limit_h_min -17
_diffrn_reflns_limit_k_max 12
_diffrn_reflns_limit_k_min -12
_diffrn_reflns_limit_l_max 31
_diffrn_reflns_limit_l_min -31
_diffrn_reflns_number 23876
_diffrn_reflns_theta_full 25.00
_diffrn_reflns_theta_max 25.00
_diffrn_reflns_theta_min 1.86
_diffrn_standards_number 0
_exptl_absorpt_coefficient_mu 5.967
_exptl_absorpt_correction_T_max 0.7506
_exptl_absorpt_correction_T_min 0.2333
_exptl_absorpt_correction_type multi-scan
_exptl_absorpt_process_details '(SADABS; Bruker, 2009)'
_exptl_crystal_colour colourless
_exptl_crystal_density_diffrn 2.069
_exptl_crystal_density_method 'not measured'
_exptl_crystal_description plate
_exptl_crystal_F_000 2412
_exptl_crystal_size_max 0.34
_exptl_crystal_size_mid 0.32
_exptl_crystal_size_min 0.05
_refine_diff_density_max 1.713
_refine_diff_density_min -2.054
_refine_ls_extinction_method none
_refine_ls_goodness_of_fit_ref 1.056
_refine_ls_hydrogen_treatment constr
_refine_ls_matrix_type full
_refine_ls_number_parameters 559
_refine_ls_number_reflns 7062
_refine_ls_number_restraints 0
_refine_ls_restrained_S_all 1.056
_refine_ls_R_factor_all 0.0429
_refine_ls_R_factor_gt 0.0316
_refine_ls_shift/su_max 0.002
_refine_ls_shift/su_mean 0.000
_refine_ls_structure_factor_coef Fsqd
_refine_ls_weighting_details 'calc w=1/[\s^2^(Fo^2^)+(0.0446P)^2^+4.1101P] where P=(Fo^2^+2Fc^2^)/3'
_refine_ls_weighting_scheme calc
_refine_ls_wR_factor_gt 0.0780
_refine_ls_wR_factor_ref 0.0869
_reflns_number_gt 5985
_reflns_number_total 7062
_reflns_threshold_expression I>2\s(I)
_cod_data_source_file is2765.cif
_cod_data_source_block I
_cod_original_cell_volume 4020.5(8)
_cod_original_sg_symbol_H-M 'P 21/c'
_cod_database_code 2231567
_cod_database_fobs_code 2231567

loop_
_symmetry_equiv_pos_as_xyz
'x, y, z'
'-x, y+1/2, -z+1/2'
'-x, -y, -z'
'x, -y-1/2, z-1/2'

loop_
_atom_site_type_symbol
_atom_site_label
_atom_site_fract_x
_atom_site_fract_y
_atom_site_fract_z
_atom_site_U_iso_or_equiv
_atom_site_adp_type
_atom_site_calc_flag
_atom_site_refinement_flags
_atom_site_occupancy
_atom_site_symmetry_multiplicity
Hg Hg1 0.315207(14) 0.97602(2) 0.334192(7) 0.01976(8) Uani d . 1 1
N N1 0.4304(3) 0.7691(4) 0.40062(17) 0.0236(10) Uani d . 1 1
N N2 0.5155(3) 0.8950(4) 0.36710(16) 0.0224(10) Uani d . 1 1
N N3 0.2029(3) 1.1919(4) 0.27283(16) 0.0202(9) Uani d . 1 1
N N4 0.1147(3) 1.0569(4) 0.30011(16) 0.0212(10) Uani d . 1 1
C C1 0.2034(4) 0.7697(6) 0.4355(2) 0.0257(12) Uani d . 1 1
H H1A 0.1790 0.6958 0.4176 0.031 Uiso calc R 1 1
C C2 0.1494(4) 0.8480(6) 0.4601(2) 0.0274(13) Uani d . 1 1
H H2A 0.0895 0.8256 0.4589 0.033 Uiso calc R 1 1
C C3 0.1852(4) 0.9572(6) 0.4857(2) 0.0286(13) Uani d . 1 1
H H3A 0.1496 1.0086 0.5024 0.034 Uiso calc R 1 1
C C4 0.2739(4) 0.9921(6) 0.4872(2) 0.0300(14) Uani d . 1 1
H H4A 0.2972 1.0678 0.5040 0.036 Uiso calc R 1 1
C C5 0.3283(4) 0.9140(5) 0.4635(2) 0.0242(12) Uani d . 1 1
H H5A 0.3882 0.9369 0.4649 0.029 Uiso calc R 1 1
C C6 0.2933(3) 0.8026(5) 0.43784(19) 0.0217(11) Uani d . 1 1
C C7 0.3504(4) 0.7083(6) 0.4139(2) 0.0297(13) Uani d . 1 1
H H7A 0.3699 0.6379 0.4380 0.036 Uiso calc R 1 1
H H7B 0.3132 0.6714 0.3827 0.036 Uiso calc R 1 1
C C8 0.4286(3) 0.8703(5) 0.3685(2) 0.0219(11) Uani d . 1 1
C C9 0.5174(4) 0.7287(6) 0.4192(2) 0.0274(13) Uani d . 1 1
H H9A 0.5360 0.6602 0.4419 0.033 Uiso calc R 1 1
C C10 0.5708(4) 0.8078(6) 0.3981(2) 0.0284(13) Uani d . 1 1
H H10A 0.6336 0.8039 0.4035 0.034 Uiso calc R 1 1
C C11 0.5465(4) 0.9991(6) 0.3372(2) 0.0317(14) Uani d . 1 1
H H11A 0.4976 1.0259 0.3097 0.048 Uiso calc R 1 1
H H11B 0.5956 0.9680 0.3227 0.048 Uiso calc R 1 1
H H11C 0.5666 1.0715 0.3595 0.048 Uiso calc R 1 1
C C12 0.4378(4) 1.2409(6) 0.2515(2) 0.0265(12) Uani d . 1 1
H H12A 0.4532 1.3140 0.2722 0.032 Uiso calc R 1 1
C C13 0.5017(4) 1.1815(6) 0.2282(2) 0.0284(13) Uani d . 1 1
H H13A 0.5599 1.2152 0.2332 0.034 Uiso calc R 1 1
C C14 0.4788(4) 1.0730(6) 0.1976(2) 0.0269(13) Uani d . 1 1
H H14A 0.5214 1.0349 0.1815 0.032 Uiso calc R 1 1
C C15 0.3924(4) 1.0201(5) 0.1908(2) 0.0278(13) Uani d . 1 1
H H15A 0.3775 0.9453 0.1711 0.033 Uiso calc R 1 1
C C16 0.3284(3) 1.0807(5) 0.21380(19) 0.0221(12) Uani d . 1 1
H H16A 0.2702 1.0466 0.2088 0.027 Uiso calc R 1 1
C C17 0.3499(3) 1.1894(5) 0.24355(19) 0.0202(11) Uani d . 1 1
C C18 0.2829(3) 1.2660(5) 0.2668(2) 0.0224(12) Uani d . 1 1
H H18A 0.3134 1.2979 0.3006 0.027 Uiso calc R 1 1
H H18B 0.2631 1.3407 0.2450 0.027 Uiso calc R 1 1
C C19 0.2020(3) 1.0841(5) 0.30121(19) 0.0207(11) Uani d . 1 1
C C20 0.1155(3) 1.2331(6) 0.2541(2) 0.0249(12) Uani d . 1 1
H H20A 0.0978 1.3053 0.2332 0.030 Uiso calc R 1 1
C C21 0.0606(3) 1.1502(6) 0.2714(2) 0.0273(13) Uani d . 1 1
H H21A -0.0022 1.1547 0.2653 0.033 Uiso calc R 1 1
C C22 0.0795(4) 0.9499(6) 0.3266(2) 0.0300(13) Uani d . 1 1
H H22A 0.1277 0.9134 0.3522 0.045 Uiso calc R 1 1
H H22B 0.0548 0.8843 0.3018 0.045 Uiso calc R 1 1
H H22C 0.0331 0.9818 0.3431 0.045 Uiso calc R 1 1
P P1 0.45866(9) 0.30179(15) 0.42352(5) 0.0234(3) Uani d . 1 1
F F1 0.5096(3) 0.1820(4) 0.45364(15) 0.0601(12) Uani d . 1 1
F F2 0.5246(2) 0.3987(5) 0.46037(15) 0.0600(13) Uani d . 1 1
F F3 0.3896(2) 0.3037(4) 0.46149(12) 0.0484(11) Uani d . 1 1
F F4 0.4061(2) 0.4205(3) 0.39212(14) 0.0442(9) Uani d . 1 1
F F5 0.3921(2) 0.2045(3) 0.38564(13) 0.0337(8) Uani d . 1 1
F F6 0.5263(2) 0.2995(3) 0.38445(12) 0.0330(8) Uani d . 1 1
P P2 0.21906(9) 0.66755(14) 0.24439(5) 0.0218(3) Uani d . 1 1
F F7 0.2844(2) 0.7903(3) 0.24821(13) 0.0356(8) Uani d . 1 1
F F8 0.1816(3) 0.7220(4) 0.29269(14) 0.0482(10) Uani d . 1 1
F F9 0.2952(2) 0.5900(3) 0.28381(13) 0.0348(8) Uani d . 1 1
F F10 0.1427(2) 0.7453(4) 0.20554(15) 0.0467(10) Uani d . 1 1
F F11 0.2578(2) 0.6126(4) 0.19728(12) 0.0407(9) Uani d . 1 1
F F12 0.1528(2) 0.5457(3) 0.24149(13) 0.0366(8) Uani d . 1 1
Hg Hg2 0.0000 0.0000 0.0000 0.01912(9) Uani d S 1 2
N N5 -0.1234(3) 0.1955(5) -0.06934(16) 0.0235(10) Uani d . 1 1
N N6 -0.2023(3) 0.0628(5) -0.03454(16) 0.0221(10) Uani d . 1 1
C C23 0.1087(3) 0.2497(5) -0.09363(19) 0.0243(12) Uani d . 1 1
H H23A 0.1211 0.3283 -0.0763 0.029 Uiso calc R 1 1
C C24 0.1761(4) 0.1875(6) -0.1134(2) 0.0298(14) Uani d . 1 1
H H24A 0.2332 0.2245 -0.1091 0.036 Uiso calc R 1 1
C C25 0.1581(4) 0.0723(6) -0.1391(2) 0.0271(13) Uani d . 1 1
H H25A 0.2028 0.0315 -0.1526 0.033 Uiso calc R 1 1
C C26 0.0732(4) 0.0163(5) -0.1451(2) 0.0275(13) Uani d . 1 1
H H26A 0.0613 -0.0627 -0.1622 0.033 Uiso calc R 1 1
C C27 0.0054(4) 0.0778(6) -0.12544(19) 0.0245(12) Uani d . 1 1
H H27A -0.0516 0.0402 -0.1297 0.029 Uiso calc R 1 1
C C28 0.0231(3) 0.1943(5) -0.09981(19) 0.0223(12) Uani d . 1 1
C C29 -0.0482(4) 0.2735(6) -0.0805(2) 0.0265(12) Uani d . 1 1
H H29A -0.0193 0.3191 -0.0492 0.032 Uiso calc R 1 1
H H29B -0.0727 0.3381 -0.1064 0.032 Uiso calc R 1 1
C C30 -0.1169(3) 0.0956(5) -0.03602(19) 0.0194(11) Uani d . 1 1
C C31 -0.2122(4) 0.2274(6) -0.0878(2) 0.0278(13) Uani d . 1 1
H H31A -0.2341 0.2938 -0.1109 0.033 Uiso calc R 1 1
C C32 -0.2616(4) 0.1437(6) -0.0659(2) 0.0288(13) Uani d . 1 1
H H32A -0.3244 0.1414 -0.0712 0.035 Uiso calc R 1 1
C C33 -0.2284(4) -0.0431(6) -0.0037(2) 0.0283(13) Uani d . 1 1
H H33A -0.1774 -0.0675 0.0230 0.042 Uiso calc R 1 1
H H33B -0.2478 -0.1164 -0.0258 0.042 Uiso calc R 1 1
H H33C -0.2770 -0.0149 0.0118 0.042 Uiso calc R 1 1
P P3 0.12543(9) 0.28634(14) 0.09916(5) 0.0229(3) Uani d . 1 1
F F13 0.1781(3) 0.3315(4) 0.15507(13) 0.0482(10) Uani d . 1 1
F F14 0.0398(2) 0.2474(4) 0.12232(14) 0.0420(9) Uani d . 1 1
F F15 0.2103(2) 0.3240(4) 0.07545(13) 0.0426(9) Uani d . 1 1
F F16 0.0722(2) 0.2397(3) 0.04238(12) 0.0351(8) Uani d . 1 1
F F17 0.0841(2) 0.4277(3) 0.08649(13) 0.0371(8) Uani d . 1 1
F F18 0.1647(2) 0.1422(3) 0.11060(12) 0.0348(8) Uani d . 1 1

loop_
_atom_site_aniso_label
_atom_site_aniso_U_11
_atom_site_aniso_U_22
_atom_site_aniso_U_33
_atom_site_aniso_U_12
_atom_site_aniso_U_13
_atom_site_aniso_U_23
Hg1 0.01747(12) 0.02072(13) 0.02189(12) 0.00238(8) 0.00597(8) 0.00041(8)
N1 0.029(3) 0.018(2) 0.027(2) 0.008(2) 0.013(2) 0.0043(19)
N2 0.022(2) 0.022(2) 0.025(2) 0.002(2) 0.0088(19) -0.0036(19)
N3 0.015(2) 0.023(2) 0.025(2) 0.0042(19) 0.0085(18) 0.0001(19)
N4 0.017(2) 0.025(2) 0.024(2) 0.000(2) 0.0084(18) 0.000(2)
C1 0.027(3) 0.026(3) 0.024(3) -0.008(2) 0.005(2) 0.003(2)
C2 0.023(3) 0.036(3) 0.024(3) -0.002(3) 0.008(2) 0.006(3)
C3 0.028(3) 0.035(3) 0.028(3) 0.007(3) 0.015(2) 0.005(3)
C4 0.034(3) 0.028(3) 0.031(3) 0.001(3) 0.012(3) -0.004(2)
C5 0.021(3) 0.028(3) 0.025(3) 0.001(2) 0.007(2) 0.001(2)
C6 0.022(3) 0.023(3) 0.020(3) 0.003(2) 0.004(2) 0.003(2)
C7 0.033(3) 0.020(3) 0.042(3) 0.001(3) 0.022(3) 0.003(3)
C8 0.023(3) 0.019(3) 0.025(3) 0.004(2) 0.009(2) 0.002(2)
C9 0.029(3) 0.029(3) 0.024(3) 0.013(3) 0.005(2) 0.004(2)
C10 0.019(3) 0.038(4) 0.026(3) 0.009(3) -0.001(2) -0.003(3)
C11 0.028(3) 0.032(3) 0.040(4) -0.001(3) 0.018(3) 0.000(3)
C12 0.023(3) 0.027(3) 0.030(3) -0.002(2) 0.007(2) 0.002(2)
C13 0.016(3) 0.034(3) 0.038(3) 0.000(2) 0.011(2) 0.012(3)
C14 0.026(3) 0.028(3) 0.031(3) 0.007(3) 0.016(2) 0.008(2)
C15 0.037(3) 0.025(3) 0.023(3) 0.004(3) 0.012(3) 0.000(2)
C16 0.018(3) 0.026(3) 0.025(3) -0.004(2) 0.009(2) 0.002(2)
C17 0.016(3) 0.022(3) 0.024(3) 0.005(2) 0.009(2) 0.005(2)
C18 0.021(3) 0.022(3) 0.026(3) -0.002(2) 0.008(2) -0.002(2)
C19 0.018(3) 0.024(3) 0.023(3) 0.003(2) 0.012(2) 0.001(2)
C20 0.018(3) 0.029(3) 0.027(3) 0.008(2) 0.003(2) 0.001(2)
C21 0.015(3) 0.035(3) 0.031(3) 0.003(2) 0.004(2) 0.001(3)
C22 0.023(3) 0.031(3) 0.040(3) -0.002(3) 0.016(3) 0.007(3)
P1 0.0168(7) 0.0314(8) 0.0225(7) -0.0002(6) 0.0054(6) -0.0045(6)
F1 0.044(2) 0.074(3) 0.061(3) 0.021(2) 0.009(2) 0.033(2)
F2 0.036(2) 0.088(3) 0.058(2) -0.017(2) 0.0141(19) -0.044(2)
F3 0.0268(18) 0.094(3) 0.0278(18) -0.002(2) 0.0140(15) -0.008(2)
F4 0.044(2) 0.028(2) 0.063(2) 0.0109(17) 0.0169(19) 0.0044(18)
F5 0.0269(17) 0.0280(19) 0.048(2) -0.0072(15) 0.0110(15) -0.0115(16)
F6 0.0233(17) 0.046(2) 0.0332(18) -0.0088(16) 0.0142(14) -0.0085(16)
P2 0.0182(7) 0.0220(7) 0.0261(7) -0.0002(6) 0.0068(6) -0.0002(6)
F7 0.0307(18) 0.0258(19) 0.052(2) -0.0038(15) 0.0115(16) 0.0000(16)
F8 0.066(3) 0.038(2) 0.053(2) 0.009(2) 0.041(2) -0.0030(18)
F9 0.0252(17) 0.035(2) 0.043(2) 0.0026(15) 0.0034(15) 0.0113(16)
F10 0.0290(19) 0.044(2) 0.063(2) 0.0097(17) 0.0005(17) 0.0187(19)
F11 0.054(2) 0.040(2) 0.0351(19) -0.0009(18) 0.0250(17) -0.0065(16)
F12 0.0218(17) 0.0309(19) 0.056(2) -0.0058(15) 0.0061(15) 0.0047(17)
Hg2 0.01532(15) 0.02267(16) 0.02001(15) 0.00282(11) 0.00519(11) 0.00063(11)
N5 0.023(2) 0.026(3) 0.022(2) 0.007(2) 0.0074(19) 0.001(2)
N6 0.019(2) 0.028(3) 0.021(2) 0.001(2) 0.0081(18) 0.000(2)
C23 0.026(3) 0.023(3) 0.024(3) -0.006(2) 0.006(2) 0.000(2)
C24 0.020(3) 0.041(4) 0.032(3) -0.006(3) 0.012(2) 0.010(3)
C25 0.031(3) 0.030(3) 0.025(3) 0.008(3) 0.015(2) 0.007(2)
C26 0.035(3) 0.024(3) 0.027(3) 0.007(3) 0.015(3) 0.002(2)
C27 0.024(3) 0.029(3) 0.023(3) -0.001(2) 0.012(2) 0.001(2)
C28 0.022(3) 0.023(3) 0.023(3) -0.001(2) 0.007(2) 0.003(2)
C29 0.028(3) 0.026(3) 0.029(3) 0.001(3) 0.012(2) -0.001(2)
C30 0.014(3) 0.023(3) 0.023(3) 0.001(2) 0.008(2) 0.000(2)
C31 0.024(3) 0.040(4) 0.020(3) 0.013(3) 0.005(2) 0.002(2)
C32 0.016(3) 0.040(4) 0.030(3) 0.007(3) 0.004(2) -0.004(3)
C33 0.024(3) 0.030(3) 0.036(3) 0.000(3) 0.017(3) 0.002(3)
P3 0.0212(7) 0.0235(8) 0.0252(7) -0.0024(6) 0.0078(6) -0.0020(6)
F13 0.064(2) 0.045(2) 0.0311(19) -0.007(2) -0.0009(18) -0.0066(17)
F14 0.038(2) 0.040(2) 0.057(2) 0.0023(17) 0.0284(18) 0.0121(18)
F15 0.0201(17) 0.057(3) 0.054(2) -0.0034(17) 0.0155(16) 0.0187(19)
F16 0.0354(19) 0.035(2) 0.0321(18) 0.0034(16) 0.0011(15) -0.0069(15)
F17 0.046(2) 0.0260(19) 0.042(2) 0.0047(17) 0.0158(17) 0.0026(16)
F18 0.0357(19) 0.0311(19) 0.0369(19) 0.0091(16) 0.0061(15) 0.0029(15)

loop_
_atom_type_symbol
_atom_type_description
_atom_type_scat_dispersion_real
_atom_type_scat_dispersion_imag
_atom_type_scat_source
C C 0.0033 0.0016 'International Tables Vol C Tables 4.2.6.8 and 6.1.1.4'
H H 0.0000 0.0000 'International Tables Vol C Tables 4.2.6.8 and 6.1.1.4'
N N 0.0061 0.0033 'International Tables Vol C Tables 4.2.6.8 and 6.1.1.4'
F F 0.0171 0.0103 'International Tables Vol C Tables 4.2.6.8 and 6.1.1.4'
P P 0.1023 0.0942 'International Tables Vol C Tables 4.2.6.8 and 6.1.1.4'
Hg Hg -2.3894 9.2266 'International Tables Vol C Tables 4.2.6.8 and 6.1.1.4'

loop_
_geom_angle_atom_site_label_1
_geom_angle_atom_site_label_2
_geom_angle_atom_site_label_3
_geom_angle_site_symmetry_1
_geom_angle
C8 Hg1 C19 . 178.9(2)
C8 N1 C9 . 110.7(5)
C8 N1 C7 . 125.1(5)
C9 N1 C7 . 124.3(5)
C8 N2 C10 . 109.6(4)
C8 N2 C11 . 125.3(5)
C10 N2 C11 . 125.1(5)
C19 N3 C20 . 109.5(4)
C19 N3 C18 . 126.7(4)
C20 N3 C18 . 123.5(5)
C19 N4 C21 . 109.3(4)
C19 N4 C22 . 127.0(5)
C21 N4 C22 . 123.6(4)
C6 C1 C2 . 120.0(5)
C6 C1 H1A . 120.0
C2 C1 H1A . 120.0
C3 C2 C1 . 119.7(5)
C3 C2 H2A . 120.1
C1 C2 H2A . 120.1
C2 C3 C4 . 120.6(5)
C2 C3 H3A . 119.7
C4 C3 H3A . 119.7
C3 C4 C5 . 120.0(6)
C3 C4 H4A . 120.0
C5 C4 H4A . 120.0
C6 C5 C4 . 120.0(5)
C6 C5 H5A . 120.0
C4 C5 H5A . 120.0
C5 C6 C1 . 119.6(5)
C5 C6 C7 . 122.8(5)
C1 C6 C7 . 117.5(5)
N1 C7 C6 . 113.3(5)
N1 C7 H7A . 108.9
C6 C7 H7A . 108.9
N1 C7 H7B . 108.9
C6 C7 H7B . 108.9
H7A C7 H7B . 107.7
N1 C8 N2 . 105.9(5)
N1 C8 Hg1 . 126.1(4)
N2 C8 Hg1 . 127.7(4)
C10 C9 N1 . 106.4(5)
C10 C9 H9A . 126.8
N1 C9 H9A . 126.8
C9 C10 N2 . 107.4(5)
C9 C10 H10A . 126.3
N2 C10 H10A . 126.3
N2 C11 H11A . 109.5
N2 C11 H11B . 109.5
H11A C11 H11B . 109.5
N2 C11 H11C . 109.5
H11A C11 H11C . 109.5
H11B C11 H11C . 109.5
C13 C12 C17 . 119.4(5)
C13 C12 H12A . 120.3
C17 C12 H12A . 120.3
C14 C13 C12 . 120.2(5)
C14 C13 H13A . 119.9
C12 C13 H13A . 119.9
C13 C14 C15 . 120.3(5)
C13 C14 H14A . 119.8
C15 C14 H14A . 119.8
C14 C15 C16 . 119.2(5)
C14 C15 H15A . 120.4
C16 C15 H15A . 120.4
C17 C16 C15 . 121.0(5)
C17 C16 H16A . 119.5
C15 C16 H16A . 119.5
C16 C17 C12 . 119.8(5)
C16 C17 C18 . 124.2(5)
C12 C17 C18 . 115.9(5)
N3 C18 C17 . 114.3(4)
N3 C18 H18A . 108.7
C17 C18 H18A . 108.7
N3 C18 H18B . 108.7
C17 C18 H18B . 108.7
H18A C18 H18B . 107.6
N3 C19 N4 . 106.7(5)
N3 C19 Hg1 . 125.0(4)
N4 C19 Hg1 . 128.1(4)
C21 C20 N3 . 107.4(5)
C21 C20 H20A . 126.3
N3 C20 H20A . 126.3
C20 C21 N4 . 107.1(4)
C20 C21 H21A . 126.4
N4 C21 H21A . 126.4
N4 C22 H22A . 109.5
N4 C22 H22B . 109.5
H22A C22 H22B . 109.5
N4 C22 H22C . 109.5
H22A C22 H22C . 109.5
H22B C22 H22C . 109.5
F1 P1 F2 . 90.4(3)
F1 P1 F4 . 178.7(3)
F2 P1 F4 . 90.9(2)
F1 P1 F3 . 90.5(2)
F2 P1 F3 . 91.0(2)
F4 P1 F3 . 89.8(2)
F1 P1 F6 . 90.1(2)
F2 P1 F6 . 89.97(19)
F4 P1 F6 . 89.56(19)
F3 P1 F6 . 178.9(2)
F1 P1 F5 . 90.0(2)
F2 P1 F5 . 179.4(2)
F4 P1 F5 . 88.73(19)
F3 P1 F5 . 89.51(19)
F6 P1 F5 . 89.53(17)
F11 P2 F10 . 90.7(2)
F11 P2 F9 . 89.8(2)
F10 P2 F9 . 179.4(2)
F11 P2 F7 . 90.32(19)
F10 P2 F7 . 89.8(2)
F9 P2 F7 . 90.26(19)
F11 P2 F12 . 90.8(2)
F10 P2 F12 . 90.18(19)
F9 P2 F12 . 89.78(19)
F7 P2 F12 . 178.9(2)
F11 P2 F8 . 178.9(2)
F10 P2 F8 . 90.3(2)
F9 P2 F8 . 89.1(2)
F7 P2 F8 . 89.5(2)
F12 P2 F8 . 89.4(2)
C30 Hg2 C30 3 180.0(4)
C30 N5 C31 . 110.4(5)
C30 N5 C29 . 126.6(4)
C31 N5 C29 . 122.6(5)
C30 N6 C32 . 109.9(4)
C30 N6 C33 . 125.3(5)
C32 N6 C33 . 124.8(5)
C28 C23 C24 . 120.2(5)
C28 C23 H23A . 119.9
C24 C23 H23A . 119.9
C25 C24 C23 . 120.1(5)
C25 C24 H24A . 120.0
C23 C24 H24A . 120.0
C24 C25 C26 . 120.0(5)
C24 C25 H25A . 120.0
C26 C25 H25A . 120.0
C25 C26 C27 . 120.3(5)
C25 C26 H26A . 119.8
C27 C26 H26A . 119.8
C28 C27 C26 . 119.8(5)
C28 C27 H27A . 120.1
C26 C27 H27A . 120.1
C27 C28 C23 . 119.6(5)
C27 C28 C29 . 123.6(5)
C23 C28 C29 . 116.6(5)
N5 C29 C28 . 114.0(5)
N5 C29 H29A . 108.8
C28 C29 H29A . 108.8
N5 C29 H29B . 108.8
C28 C29 H29B . 108.8
H29A C29 H29B . 107.7
N6 C30 N5 . 105.9(4)
N6 C30 Hg2 . 126.9(4)
N5 C30 Hg2 . 127.0(4)
C32 C31 N5 . 106.6(5)
C32 C31 H31A . 126.7
N5 C31 H31A . 126.7
C31 C32 N6 . 107.2(5)
C31 C32 H32A . 126.4
N6 C32 H32A . 126.4
N6 C33 H33A . 109.5
N6 C33 H33B . 109.5
H33A C33 H33B . 109.5
N6 C33 H33C . 109.5
H33A C33 H33C . 109.5
H33B C33 H33C . 109.5
F13 P3 F15 . 90.4(2)
F13 P3 F17 . 91.4(2)
F15 P3 F17 . 90.44(19)
F13 P3 F14 . 90.3(2)
F15 P3 F14 . 179.3(2)
F17 P3 F14 . 89.77(19)
F13 P3 F18 . 90.2(2)
F15 P3 F18 . 90.16(19)
F17 P3 F18 . 178.3(2)
F14 P3 F18 . 89.61(19)
F13 P3 F16 . 179.7(2)
F15 P3 F16 . 89.57(19)
F17 P3 F16 . 88.93(19)
F14 P3 F16 . 89.74(19)
F18 P3 F16 . 89.47(18)

loop_
_geom_bond_atom_site_label_1
_geom_bond_atom_site_label_2
_geom_bond_site_symmetry_2
_geom_bond_distance
Hg1 C8 . 2.070(5)
Hg1 C19 . 2.073(5)
N1 C8 . 1.341(7)
N1 C9 . 1.367(7)
N1 C7 . 1.470(7)
N2 C8 . 1.348(6)
N2 C10 . 1.373(7)
N2 C11 . 1.467(7)
N3 C19 . 1.341(7)
N3 C20 . 1.377(6)
N3 C18 . 1.467(6)
N4 C19 . 1.344(6)
N4 C21 . 1.380(7)
N4 C22 . 1.464(7)
C1 C6 . 1.391(7)
C1 C2 . 1.401(8)
C1 H1A . 0.9300
C2 C3 . 1.365(8)
C2 H2A . 0.9300
C3 C4 . 1.381(8)
C3 H3A . 0.9300
C4 C5 . 1.392(8)
C4 H4A . 0.9300
C5 C6 . 1.379(8)
C5 H5A . 0.9300
C6 C7 . 1.523(7)
C7 H7A . 0.9700
C7 H7B . 0.9700
C9 C10 . 1.350(8)
C9 H9A . 0.9300
C10 H10A . 0.9300
C11 H11A . 0.9600
C11 H11B . 0.9600
C11 H11C . 0.9600
C12 C13 . 1.393(7)
C12 C17 . 1.405(7)
C12 H12A . 0.9300
C13 C14 . 1.379(8)
C13 H13A . 0.9300
C14 C15 . 1.392(8)
C14 H14A . 0.9300
C15 C16 . 1.396(7)
C15 H15A . 0.9300
C16 C17 . 1.367(7)
C16 H16A . 0.9300
C17 C18 . 1.514(7)
C18 H18A . 0.9700
C18 H18B . 0.9700
C20 C21 . 1.337(7)
C20 H20A . 0.9300
C21 H21A . 0.9300
C22 H22A . 0.9600
C22 H22B . 0.9600
C22 H22C . 0.9600
P1 F1 . 1.578(4)
P1 F2 . 1.589(4)
P1 F4 . 1.592(4)
P1 F3 . 1.594(3)
P1 F6 . 1.600(3)
P1 F5 . 1.610(3)
P2 F11 . 1.588(3)
P2 F10 . 1.588(4)
P2 F9 . 1.593(3)
P2 F7 . 1.595(3)
P2 F12 . 1.598(3)
P2 F8 . 1.603(3)
Hg2 C30 3 2.070(5)
Hg2 C30 . 2.070(5)
N5 C30 . 1.344(7)
N5 C31 . 1.368(7)
N5 C29 . 1.472(7)
N6 C30 . 1.344(6)
N6 C32 . 1.368(7)
N6 C33 . 1.465(7)
C23 C28 . 1.393(7)
C23 C24 . 1.396(7)
C23 H23A . 0.9300
C24 C25 . 1.365(8)
C24 H24A . 0.9300
C25 C26 . 1.387(8)
C25 H25A . 0.9300
C26 C27 . 1.395(7)
C26 H26A . 0.9300
C27 C28 . 1.376(8)
C27 H27A . 0.9300
C28 C29 . 1.524(7)
C29 H29A . 0.9700
C29 H29B . 0.9700
C31 C32 . 1.350(8)
C31 H31A . 0.9300
C32 H32A . 0.9300
C33 H33A . 0.9600
C33 H33B . 0.9600
C33 H33C . 0.9600
P3 F13 . 1.591(4)
P3 F15 . 1.591(3)
P3 F17 . 1.592(4)
P3 F14 . 1.597(3)
P3 F18 . 1.604(3)
P3 F16 . 1.616(3)

loop_
_geom_hbond_atom_site_label_D
_geom_hbond_atom_site_label_H
_geom_hbond_atom_site_label_A
_geom_hbond_site_symmetry_A
_geom_hbond_distance_DH
_geom_hbond_distance_HA
_geom_hbond_distance_DA
_geom_hbond_angle_DHA
_geom_hbond_publ_flag
C10 H10A F15 2_655 0.93 2.32 3.240(7) 171 yes
C11 H11C F6 1_565 0.96 2.55 3.375(7) 144 yes
C13 H13A F7 2_655 0.93 2.43 3.355(7) 175 yes
C18 H18A F5 1_565 0.97 2.50 3.282(6) 138 yes
C18 H18B F13 1_565 0.97 2.45 3.111(6) 125 yes
C21 H21A F12 2_555 0.93 2.51 3.351(6) 150 yes
C29 H29B F17 3_565 0.97 2.48 3.125(7) 123 yes
C31 H31A F11 3_565 0.93 2.43 3.271(6) 150 yes

loop_
_geom_torsion_atom_site_label_1
_geom_torsion_atom_site_label_2
_geom_torsion_atom_site_label_3
_geom_torsion_atom_site_label_4
_geom_torsion
C6 C1 C2 C3 0.8(8)
C1 C2 C3 C4 0.7(9)
C2 C3 C4 C5 -1.6(9)
C3 C4 C5 C6 0.9(9)
C4 C5 C6 C1 0.6(8)
C4 C5 C6 C7 -176.1(5)
C2 C1 C6 C5 -1.5(8)
C2 C1 C6 C7 175.5(5)
C8 N1 C7 C6 -58.1(7)
C9 N1 C7 C6 122.6(6)
C5 C6 C7 N1 -24.6(7)
C1 C6 C7 N1 158.5(5)
C9 N1 C8 N2 -0.6(6)
C7 N1 C8 N2 -179.9(5)
C9 N1 C8 Hg1 -175.3(4)
C7 N1 C8 Hg1 5.4(8)
C10 N2 C8 N1 0.7(6)
C11 N2 C8 N1 -179.3(5)
C10 N2 C8 Hg1 175.2(4)
C11 N2 C8 Hg1 -4.7(8)
C8 N1 C9 C10 0.3(6)
C7 N1 C9 C10 179.7(5)
N1 C9 C10 N2 0.1(6)
C8 N2 C10 C9 -0.5(6)
C11 N2 C10 C9 179.5(5)
C17 C12 C13 C14 -0.2(8)
C12 C13 C14 C15 -1.4(8)
C13 C14 C15 C16 2.1(8)
C14 C15 C16 C17 -1.1(8)
C15 C16 C17 C12 -0.4(8)
C15 C16 C17 C18 175.7(5)
C13 C12 C17 C16 1.1(8)
C13 C12 C17 C18 -175.4(5)
C19 N3 C18 C17 60.2(7)
C20 N3 C18 C17 -127.5(5)
C16 C17 C18 N3 22.5(7)
C12 C17 C18 N3 -161.2(5)
C20 N3 C19 N4 0.5(6)
C18 N3 C19 N4 173.6(4)
C20 N3 C19 Hg1 175.8(4)
C18 N3 C19 Hg1 -11.0(7)
C21 N4 C19 N3 -1.1(6)
C22 N4 C19 N3 -178.4(5)
C21 N4 C19 Hg1 -176.2(4)
C22 N4 C19 Hg1 6.5(8)
C19 N3 C20 C21 0.4(6)
C18 N3 C20 C21 -173.1(5)
N3 C20 C21 N4 -1.0(6)
C19 N4 C21 C20 1.3(6)
C22 N4 C21 C20 178.7(5)
C28 C23 C24 C25 0.2(8)
C23 C24 C25 C26 -0.7(8)
C24 C25 C26 C27 0.8(8)
C25 C26 C27 C28 -0.4(8)
C26 C27 C28 C23 -0.1(8)
C26 C27 C28 C29 175.4(5)
C24 C23 C28 C27 0.2(8)
C24 C23 C28 C29 -175.7(5)
C30 N5 C29 C28 57.7(7)
C31 N5 C29 C28 -130.7(5)
C27 C28 C29 N5 26.5(7)
C23 C28 C29 N5 -157.8(5)
C32 N6 C30 N5 -1.3(6)
C33 N6 C30 N5 179.1(5)
C32 N6 C30 Hg2 -175.8(4)
C33 N6 C30 Hg2 4.5(8)
C31 N5 C30 N6 1.4(6)
C29 N5 C30 N6 173.9(5)
C31 N5 C30 Hg2 175.9(4)
C29 N5 C30 Hg2 -11.6(8)
C30 N5 C31 C32 -1.0(6)
C29 N5 C31 C32 -173.8(5)
N5 C31 C32 N6 0.2(6)
C30 N6 C32 C31 0.7(6)
C33 N6 C32 C31 -179.6(5)
